data_7005319
loop_
_publ_author_name
'Bowen, Lucy E.'
'Haddow, Mairi F.'
'Orpen, A. Guy'
'Wass, Duncan F.'

_publ_section_title
;
 One electron oxidation of chromium N,N-bis(diarylphosphino)amine and
 bis(diarylphosphino)methane complexes relevant to ethene trimerisation
 and tetramerisation.
;
_journal_issue 11
_journal_name_full 'Dalton transactions (Cambridge, England : 2003)'
_journal_page_first 1160
_journal_page_last 1168
_journal_paper_doi 10.1039/b700559h
_journal_year 2007
_chemical_formula_moiety 'C32 H31 Cr N2 O8 P2, B F4'
_chemical_formula_sum 'C32 H31 B Cr F4 N2 O8 P2'
_chemical_formula_weight 772.34
_chemical_name_systematic
;
?
;
_space_group_IT_number 14
_symmetry_cell_setting monoclinic
_symmetry_space_group_name_Hall '-P 2yn'
_symmetry_space_group_name_H-M 'P 1 21/n 1'
_atom_sites_solution_hydrogens geom
_atom_sites_solution_primary direct
_atom_sites_solution_secondary difmap
_audit_creation_method SHELXL-97
_cell_angle_alpha 90.00
_cell_angle_beta 101.33(3)
_cell_angle_gamma 90.00
_cell_formula_units_Z 4
_cell_length_a 11.398(2)
_cell_length_b 19.022(4)
_cell_length_c 18.460(4)
_cell_measurement_reflns_used 3331
_cell_measurement_temperature 100(2)
_cell_measurement_theta_max 79.553
_cell_measurement_theta_min 3.371
_cell_volume 3924.4(14)
_computing_cell_refinement 'Bruker SMART V5.054 (Bruker, 1998)'
_computing_data_collection 'Bruker SMART V5.054 (Bruker, 1998)'
_computing_data_reduction 'Bruker SAINT V6.0 (Bruker, 1998)'
_computing_molecular_graphics 'Bruker SHELXTL V6.1 (Bruker AXS, 2000)'
_computing_publication_material 'Bruker SHELXTL V6.1 (Bruker AXS, 2000)'
_computing_structure_refinement 'SHELXL-97 (Sheldrick, 1997)'
_computing_structure_solution 'SHELXS-97 (Sheldrick, 1990)'
_diffrn_ambient_temperature 100(2)
_diffrn_detector_area_resol_mean 5.6
_diffrn_measured_fraction_theta_full 0.982
_diffrn_measured_fraction_theta_max 0.982
_diffrn_measurement_device_type 'CCD area detector'
_diffrn_measurement_method 'omega scans'
_diffrn_radiation_monochromator graphite
_diffrn_radiation_source 'fine-focus sealed tube'
_diffrn_radiation_type CuK\a
_diffrn_radiation_wavelength 1.54178
_diffrn_reflns_av_R_equivalents 0.0980
_diffrn_reflns_av_sigmaI/netI 0.0925
_diffrn_reflns_limit_h_max 13
_diffrn_reflns_limit_h_min -13
_diffrn_reflns_limit_k_max 21
_diffrn_reflns_limit_k_min -23
_diffrn_reflns_limit_l_max 21
_diffrn_reflns_limit_l_min -21
_diffrn_reflns_number 29906
_diffrn_reflns_theta_full 70.07
_diffrn_reflns_theta_max 70.07
_diffrn_reflns_theta_min 3.37
_diffrn_standards_decay_% 0
_diffrn_standards_number 0
_exptl_absorpt_coefficient_mu 3.748
_exptl_absorpt_correction_T_max 0.890000
_exptl_absorpt_correction_T_min 0.538660
_exptl_absorpt_correction_type multi-scan
_exptl_absorpt_process_details 'SADABS V2.10'
_exptl_crystal_colour yellow
_exptl_crystal_density_diffrn 1.307
_exptl_crystal_density_method 'not measured'
_exptl_crystal_description block
_exptl_crystal_F_000 1584
_exptl_crystal_size_max 0.09
_exptl_crystal_size_mid 0.04
_exptl_crystal_size_min 0.03
_platon_squeeze_details ' ?'
_refine_diff_density_max 0.445
_refine_diff_density_min -0.314
_refine_diff_density_rms 0.059
_refine_ls_extinction_method none
_refine_ls_goodness_of_fit_ref 0.977
_refine_ls_hydrogen_treatment constr
_refine_ls_matrix_type full
_refine_ls_number_parameters 502
_refine_ls_number_reflns 7312
_refine_ls_number_restraints 12
_refine_ls_restrained_S_all 0.977
_refine_ls_R_factor_all 0.0856
_refine_ls_R_factor_gt 0.0480
_refine_ls_shift/su_max 0.001
_refine_ls_shift/su_mean 0.000
_refine_ls_structure_factor_coef Fsqd
_refine_ls_weighting_details 'calc w=1/[\s^2^(Fo^2^)+(0.0466P)^2^+0.0000P] where P=(Fo^2^+2Fc^2^)/3'
_refine_ls_weighting_scheme calc
_refine_ls_wR_factor_gt 0.1093
_refine_ls_wR_factor_ref 0.1203
_reflns_number_gt 4672
_reflns_number_total 7312
_reflns_threshold_expression >2sigma(I)
_cod_data_source_file b700559h.txt
_cod_data_source_block lb106sadsqueeze
_cod_original_cell_volume 3924.2(14)
_cod_original_sg_symbol_H-M P21/n
_cod_database_code 7005319

loop_
_symmetry_equiv_pos_as_xyz
'x, y, z'
'-x+1/2, y+1/2, -z+1/2'
'-x, -y, -z'
'x-1/2, -y-1/2, z-1/2'

loop_
_atom_site_label
_atom_site_type_symbol
_atom_site_fract_x
_atom_site_fract_y
_atom_site_fract_z
_atom_site_U_iso_or_equiv
_atom_site_adp_type
_atom_site_occupancy
_atom_site_symmetry_multiplicity
_atom_site_calc_flag
_atom_site_refinement_flags
_atom_site_disorder_assembly
_atom_site_disorder_group
Cr1 Cr 0.26821(4) 0.44672(2) 0.07496(3) 0.03265(15) Uani 1 1 d . . .
P1 P 0.33076(7) 0.43560(4) 0.20807(5) 0.0348(2) Uani 1 1 d . . .
P2 P 0.27933(7) 0.55735(3) 0.13634(4) 0.03211(19) Uani 1 1 d . . .
N1 N 0.3275(2) 0.52387(11) 0.22200(13) 0.0336(6) Uani 1 1 d . . .
N2 N 0.2394(2) 0.47331(13) -0.01898(19) 0.0449(7) Uani 1 1 d . . .
O1 O 0.2241(2) 0.48938(11) -0.08097(14) 0.0450(6) Uani 1 1 d . . .
O2 O 0.2570(2) 0.29310(11) 0.04046(13) 0.0504(6) Uani 1 1 d . . .
O3 O -0.0039(2) 0.43525(11) 0.06246(14) 0.0483(6) Uani 1 1 d . . .
O4 O 0.5354(2) 0.46295(11) 0.07529(13) 0.0438(6) Uani 1 1 d . . .
O5 O 0.1313(2) 0.32957(11) 0.17762(17) 0.0610(7) Uani 1 1 d . . .
O6 O 0.4157(2) 0.29894(10) 0.19342(12) 0.0464(6) Uani 1 1 d . . .
O7 O 0.06697(18) 0.52183(10) 0.19950(12) 0.0383(5) Uani 1 1 d . . .
O8 O 0.28614(18) 0.62562(9) -0.00076(12) 0.0381(5) Uani 1 1 d . . .
C1 C 0.3274(3) 0.56331(15) 0.29051(18) 0.0423(8) Uani 1 1 d . . .
H1A H 0.2609 0.5485 0.3116 0.064 Uiso 1 1 calc R . .
H1B H 0.3207 0.6127 0.2797 0.064 Uiso 1 1 calc R . .
H1C H 0.4007 0.5545 0.3250 0.064 Uiso 1 1 calc R . .
C2 C 0.0973(3) 0.44077(14) 0.07277(18) 0.0391(8) Uani 1 1 d . . .
C3 C 0.4371(3) 0.45592(14) 0.07620(17) 0.0353(7) Uani 1 1 d . . .
C4 C 0.2658(3) 0.35201(15) 0.05446(17) 0.0364(7) Uani 1 1 d . . .
C5 C 0.2538(3) 0.39264(15) 0.2727(2) 0.0458(9) Uani 1 1 d . . .
C6 C 0.1606(3) 0.34375(17) 0.2505(3) 0.0566(11) Uani 1 1 d . . .
C7 C 0.1038(4) 0.3141(2) 0.3039(3) 0.0752(14) Uani 1 1 d . . .
H7 H 0.0413 0.2824 0.2898 0.090 Uiso 1 1 calc R . .
C8 C 0.1406(5) 0.3318(2) 0.3777(4) 0.0923(18) Uani 1 1 d . . .
H8 H 0.1011 0.3123 0.4124 0.111 Uiso 1 1 calc R . .
C9 C 0.2344(4) 0.3779(2) 0.4012(3) 0.0770(14) Uani 1 1 d . . .
H9 H 0.2583 0.3892 0.4509 0.092 Uiso 1 1 calc R . .
C10 C 0.2919(4) 0.40661(18) 0.3484(2) 0.0575(10) Uani 1 1 d . . .
H10 H 0.3574 0.4359 0.3636 0.069 Uiso 1 1 calc R . .
C11 C 0.0454(4) 0.27458(18) 0.1547(3) 0.0893(17) Uani 1 1 d . . .
H11A H 0.0752 0.2312 0.1779 0.134 Uiso 1 1 calc R . .
H11B H 0.0324 0.2694 0.1020 0.134 Uiso 1 1 calc R . .
H11C H -0.0287 0.2864 0.1690 0.134 Uiso 1 1 calc R . .
C12 C 0.4846(3) 0.40796(14) 0.24029(16) 0.0357(7) Uani 1 1 d . . .
C13 C 0.5126(3) 0.33777(15) 0.22601(17) 0.0387(8) Uani 1 1 d . . .
C14 C 0.6284(3) 0.31341(17) 0.24294(18) 0.0458(9) Uani 1 1 d . . .
H14 H 0.6462 0.2671 0.2331 0.055 Uiso 1 1 calc R . .
C15 C 0.7181(3) 0.35942(19) 0.2751(2) 0.0511(9) Uani 1 1 d . . .
H15 H 0.7965 0.3432 0.2869 0.061 Uiso 1 1 calc R . .
C16 C 0.6943(3) 0.42867(19) 0.2901(2) 0.0503(9) Uani 1 1 d . . .
H16 H 0.7556 0.4586 0.3120 0.060 Uiso 1 1 calc R . .
C17 C 0.5769(3) 0.45280(16) 0.27192(18) 0.0411(8) Uani 1 1 d . . .
H17 H 0.5600 0.4994 0.2810 0.049 Uiso 1 1 calc R . .
C18 C 0.4351(4) 0.22785(15) 0.1729(2) 0.0618(12) Uani 1 1 d . . .
H18A H 0.4906 0.2273 0.1399 0.093 Uiso 1 1 calc R . .
H18B H 0.3605 0.2076 0.1486 0.093 Uiso 1 1 calc R . .
H18C H 0.4672 0.2010 0.2163 0.093 Uiso 1 1 calc R . .
C19 C 0.1505(3) 0.61260(14) 0.13935(17) 0.0330(7) Uani 1 1 d . . .
C20 C 0.0524(3) 0.58656(14) 0.16716(17) 0.0344(7) Uani 1 1 d . . .
C21 C -0.0518(3) 0.62614(14) 0.16187(17) 0.0364(7) Uani 1 1 d . . .
H21 H -0.1169 0.6084 0.1795 0.044 Uiso 1 1 calc R . .
C22 C -0.0570(3) 0.69278(15) 0.12974(18) 0.0414(8) Uani 1 1 d . . .
H22 H -0.1272 0.7189 0.1245 0.050 Uiso 1 1 calc R . .
C23 C 0.0399(3) 0.72030(15) 0.10579(18) 0.0405(8) Uani 1 1 d . . .
H23 H 0.0363 0.7656 0.0864 0.049 Uiso 1 1 calc R . .
C24 C 0.1432(3) 0.68076(14) 0.11039(17) 0.0378(8) Uani 1 1 d . . .
H24 H 0.2085 0.6998 0.0940 0.045 Uiso 1 1 calc R . .
C25 C -0.0220(3) 0.49852(17) 0.23905(19) 0.0461(8) Uani 1 1 d . . .
H25A H -0.0369 0.5349 0.2722 0.069 Uiso 1 1 calc R . .
H25B H 0.0059 0.4571 0.2668 0.069 Uiso 1 1 calc R . .
H25C H -0.0946 0.4880 0.2047 0.069 Uiso 1 1 calc R . .
C26 C 0.3964(3) 0.61662(13) 0.11880(18) 0.0342(7) Uani 1 1 d . . .
C27 C 0.3881(3) 0.64372(13) 0.04774(18) 0.0350(7) Uani 1 1 d . . .
C28 C 0.4783(3) 0.68618(14) 0.03052(19) 0.0396(8) Uani 1 1 d . . .
H28 H 0.4715 0.7052 -0.0165 0.048 Uiso 1 1 calc R . .
C29 C 0.5786(3) 0.69953(15) 0.0849(2) 0.0470(9) Uani 1 1 d . . .
H29 H 0.6390 0.7282 0.0740 0.056 Uiso 1 1 calc R . .
C30 C 0.5903(3) 0.67114(15) 0.1545(2) 0.0431(8) Uani 1 1 d . . .
H30 H 0.6592 0.6795 0.1898 0.052 Uiso 1 1 calc R . .
C31 C 0.4990(3) 0.62987(13) 0.17208(19) 0.0369(8) Uani 1 1 d . . .
H31 H 0.5063 0.6111 0.2193 0.044 Uiso 1 1 calc R . .
C32 C 0.2633(3) 0.65853(17) -0.07282(19) 0.0515(9) Uani 1 1 d . . .
H32A H 0.2606 0.7086 -0.0672 0.077 Uiso 1 1 calc R . .
H32B H 0.1881 0.6423 -0.1007 0.077 Uiso 1 1 calc R . .
H32C H 0.3262 0.6465 -0.0984 0.077 Uiso 1 1 calc R . .
B1 B 0.7322(11) 0.6446(5) 0.3524(7) 0.043(3) Uani 0.584(9) 1 d PD A 1
F1 F 0.7955(10) 0.6122(4) 0.3050(5) 0.085(3) Uani 0.584(9) 1 d PD A 1
F2 F 0.7053(6) 0.7098(3) 0.3189(4) 0.0747(19) Uani 0.584(9) 1 d PD A 1
F3 F 0.7844(10) 0.6570(6) 0.4270(6) 0.090(3) Uani 0.584(9) 1 d PD A 1
F4 F 0.6183(5) 0.6161(3) 0.3512(3) 0.099(3) Uani 0.584(9) 1 d PD A 1
B2 B 0.7493(14) 0.6397(7) 0.3729(10) 0.059(7) Uani 0.416(9) 1 d PD A 2
F5 F 0.7182(12) 0.5766(4) 0.3923(5) 0.138(6) Uani 0.416(9) 1 d PD A 2
F6 F 0.6636(9) 0.6830(8) 0.3444(5) 0.105(5) Uani 0.416(9) 1 d PD A 2
F7 F 0.8080(17) 0.6199(10) 0.3236(10) 0.171(9) Uani 0.416(9) 1 d PD A 2
F8 F 0.8338(11) 0.6695(6) 0.4232(9) 0.071(3) Uani 0.416(9) 1 d PD A 2

loop_
_atom_site_aniso_label
_atom_site_aniso_U_11
_atom_site_aniso_U_22
_atom_site_aniso_U_33
_atom_site_aniso_U_23
_atom_site_aniso_U_13
_atom_site_aniso_U_12
Cr1 0.0350(3) 0.0277(2) 0.0352(3) 0.0003(2) 0.0067(2) 0.0002(2)
P1 0.0386(5) 0.0293(3) 0.0370(5) 0.0059(3) 0.0089(3) -0.0001(3)
P2 0.0363(4) 0.0268(3) 0.0342(5) 0.0017(3) 0.0090(3) 0.0004(3)
N1 0.0377(15) 0.0318(11) 0.0316(16) 0.0011(10) 0.0079(11) -0.0001(10)
N2 0.0360(16) 0.0356(12) 0.061(2) -0.0089(13) 0.0040(14) 0.0026(11)
O1 0.0506(15) 0.0471(12) 0.0351(15) -0.0001(10) 0.0028(11) -0.0020(10)
O2 0.0605(16) 0.0368(11) 0.0506(16) -0.0031(10) 0.0031(12) 0.0051(10)
O3 0.0352(14) 0.0479(12) 0.0614(17) 0.0001(11) 0.0082(11) -0.0014(11)
O4 0.0376(14) 0.0481(12) 0.0477(16) 0.0031(10) 0.0135(11) 0.0044(10)
O5 0.0499(15) 0.0425(12) 0.087(2) 0.0205(13) 0.0039(14) -0.0122(11)
O6 0.0558(15) 0.0305(9) 0.0497(15) 0.0046(9) 0.0024(11) 0.0040(10)
O7 0.0433(13) 0.0335(10) 0.0423(14) 0.0025(9) 0.0191(10) 0.0002(9)
O8 0.0429(13) 0.0348(9) 0.0372(14) 0.0062(9) 0.0092(10) -0.0006(9)
C1 0.052(2) 0.0368(15) 0.039(2) 0.0019(14) 0.0103(15) -0.0009(14)
C2 0.048(2) 0.0286(13) 0.042(2) -0.0001(13) 0.0120(15) 0.0019(14)
C3 0.044(2) 0.0284(13) 0.034(2) 0.0021(12) 0.0091(15) 0.0058(14)
C4 0.0342(17) 0.0411(16) 0.033(2) 0.0026(13) 0.0040(13) 0.0039(13)
C5 0.049(2) 0.0367(15) 0.056(3) 0.0180(15) 0.0208(17) 0.0063(15)
C6 0.046(2) 0.0390(16) 0.088(3) 0.0242(19) 0.021(2) 0.0084(16)
C7 0.057(3) 0.050(2) 0.129(5) 0.048(3) 0.043(3) 0.0107(19)
C8 0.107(4) 0.069(3) 0.124(5) 0.060(3) 0.079(4) 0.032(3)
C9 0.101(4) 0.065(2) 0.079(3) 0.036(2) 0.053(3) 0.021(3)
C10 0.077(3) 0.0528(19) 0.051(3) 0.0246(18) 0.032(2) 0.0152(19)
C11 0.062(3) 0.0443(19) 0.148(5) 0.024(2) -0.013(3) -0.0168(19)
C12 0.0433(19) 0.0366(14) 0.0271(19) 0.0113(12) 0.0069(14) 0.0019(13)
C13 0.047(2) 0.0410(15) 0.0277(19) 0.0120(13) 0.0071(14) 0.0032(14)
C14 0.050(2) 0.0473(17) 0.040(2) 0.0136(15) 0.0090(16) 0.0116(16)
C15 0.043(2) 0.066(2) 0.046(2) 0.0204(17) 0.0140(17) 0.0173(17)
C16 0.041(2) 0.064(2) 0.044(2) 0.0170(17) 0.0047(16) -0.0025(17)
C17 0.045(2) 0.0427(15) 0.036(2) 0.0123(14) 0.0083(15) 0.0024(14)
C18 0.093(3) 0.0328(15) 0.052(3) 0.0075(15) -0.005(2) 0.0137(17)
C19 0.0366(18) 0.0327(13) 0.031(2) -0.0055(12) 0.0088(13) 0.0016(12)
C20 0.0442(19) 0.0310(13) 0.0291(19) -0.0055(12) 0.0094(14) 0.0001(13)
C21 0.0349(17) 0.0384(14) 0.036(2) -0.0096(13) 0.0082(14) -0.0030(13)
C22 0.042(2) 0.0410(15) 0.040(2) -0.0072(14) 0.0041(15) 0.0078(14)
C23 0.046(2) 0.0310(13) 0.045(2) -0.0005(13) 0.0091(15) 0.0044(14)
C24 0.0434(19) 0.0332(13) 0.037(2) -0.0005(13) 0.0093(14) 0.0005(13)
C25 0.048(2) 0.0457(16) 0.050(2) 0.0071(15) 0.0210(16) 0.0005(15)
C26 0.0391(18) 0.0218(11) 0.043(2) -0.0015(12) 0.0125(14) 0.0034(12)
C27 0.0377(18) 0.0252(12) 0.044(2) 0.0027(12) 0.0116(15) 0.0037(12)
C28 0.045(2) 0.0342(14) 0.044(2) 0.0063(13) 0.0193(16) -0.0021(13)
C29 0.044(2) 0.0350(15) 0.066(3) 0.0012(16) 0.0206(18) -0.0061(14)
C30 0.0399(19) 0.0349(14) 0.056(2) -0.0032(15) 0.0134(16) -0.0005(14)
C31 0.0384(18) 0.0277(12) 0.046(2) 0.0006(12) 0.0122(15) 0.0027(13)
C32 0.055(2) 0.0487(18) 0.051(2) 0.0197(16) 0.0109(17) 0.0063(16)
B1 0.073(8) 0.043(5) 0.018(7) -0.013(4) 0.020(5) -0.011(5)
F1 0.110(6) 0.105(4) 0.037(4) -0.024(3) 0.004(3) 0.066(4)
F2 0.113(4) 0.062(3) 0.052(4) -0.015(2) 0.023(3) -0.016(3)
F3 0.137(9) 0.086(4) 0.039(4) -0.002(3) 0.002(5) -0.027(5)
F4 0.099(4) 0.088(4) 0.114(5) -0.006(3) 0.030(3) -0.051(3)
B2 0.091(13) 0.060(8) 0.022(13) 0.019(8) 0.002(9) -0.022(8)
F5 0.267(14) 0.056(4) 0.093(6) 0.000(4) 0.041(7) -0.063(6)
F6 0.088(7) 0.169(12) 0.052(6) -0.019(6) -0.001(4) 0.074(8)
F7 0.092(8) 0.323(19) 0.088(10) -0.145(10) -0.011(6) 0.051(8)
F8 0.089(8) 0.061(5) 0.062(6) -0.011(4) 0.013(5) 0.008(5)

loop_
_atom_type_symbol
_atom_type_description
_atom_type_scat_dispersion_real
_atom_type_scat_dispersion_imag
_atom_type_scat_source
C C 0.0181 0.0091 'International Tables Vol C Tables 4.2.6.8 and 6.1.1.4'
H H 0.0000 0.0000 'International Tables Vol C Tables 4.2.6.8 and 6.1.1.4'
B B 0.0090 0.0039 'International Tables Vol C Tables 4.2.6.8 and 6.1.1.4'
N N 0.0311 0.0180 'International Tables Vol C Tables 4.2.6.8 and 6.1.1.4'
O O 0.0492 0.0322 'International Tables Vol C Tables 4.2.6.8 and 6.1.1.4'
F F 0.0727 0.0534 'International Tables Vol C Tables 4.2.6.8 and 6.1.1.4'
P P 0.2955 0.4335 'International Tables Vol C Tables 4.2.6.8 and 6.1.1.4'
Cr Cr -0.1635 2.4439 'International Tables Vol C Tables 4.2.6.8 and 6.1.1.4'

loop_
_geom_angle_atom_site_label_1
_geom_angle_atom_site_label_2
_geom_angle_atom_site_label_3
_geom_angle
_geom_angle_site_symmetry_1
_geom_angle_site_symmetry_3
_geom_angle_publ_flag
N2 Cr1 C4 94.91(12) . . ?
N2 Cr1 C3 88.75(13) . . ?
C4 Cr1 C3 93.78(13) . . ?
N2 Cr1 C2 90.23(13) . . ?
C4 Cr1 C2 87.96(13) . . ?
C3 Cr1 C2 178.06(11) . . ?
N2 Cr1 P2 101.27(8) . . ?
C4 Cr1 P2 163.80(10) . . ?
C3 Cr1 P2 87.38(9) . . ?
C2 Cr1 P2 91.19(9) . . ?
N2 Cr1 P1 167.07(8) . . ?
C4 Cr1 P1 96.46(10) . . ?
C3 Cr1 P1 84.37(10) . . ?
C2 Cr1 P1 96.31(10) . . ?
P2 Cr1 P1 67.55(3) . . ?
N1 P1 C5 108.58(15) . . yes
N1 P1 C12 106.57(13) . . yes
C5 P1 C12 102.46(14) . . yes
N1 P1 Cr1 93.22(9) . . yes
C5 P1 Cr1 128.47(12) . . ?
C12 P1 Cr1 115.42(11) . . ?
N1 P2 C19 107.75(14) . . yes
N1 P2 C26 106.50(13) . . yes
C19 P2 C26 105.80(13) . . yes
N1 P2 Cr1 95.11(8) . . yes
C19 P2 Cr1 123.93(9) . . ?
C26 P2 Cr1 115.73(10) . . ?
C1 N1 P2 123.82(18) . . ?
C1 N1 P1 129.6(2) . . ?
P2 N1 P1 104.07(13) . . ?
O1 N2 Cr1 177.6(3) . . ?
C6 O5 C11 117.4(3) . . ?
C13 O6 C18 118.3(3) . . ?
C20 O7 C25 117.8(2) . . ?
C27 O8 C32 118.0(2) . . ?
N1 C1 H1A 109.5 . . ?
N1 C1 H1B 109.5 . . ?
H1A C1 H1B 109.5 . . ?
N1 C1 H1C 109.5 . . ?
H1A C1 H1C 109.5 . . ?
H1B C1 H1C 109.5 . . ?
O3 C2 Cr1 171.5(3) . . ?
O4 C3 Cr1 177.8(3) . . ?
O2 C4 Cr1 175.9(3) . . ?
C10 C5 C6 118.7(4) . . ?
C10 C5 P1 118.4(3) . . ?
C6 C5 P1 122.8(3) . . ?
O5 C6 C7 124.3(4) . . ?
O5 C6 C5 116.5(3) . . ?
C7 C6 C5 119.2(4) . . ?
C8 C7 C6 120.1(4) . . ?
C8 C7 H7 119.9 . . ?
C6 C7 H7 119.9 . . ?
C9 C8 C7 121.9(4) . . ?
C9 C8 H8 119.1 . . ?
C7 C8 H8 119.1 . . ?
C8 C9 C10 118.1(5) . . ?
C8 C9 H9 121.0 . . ?
C10 C9 H9 121.0 . . ?
C9 C10 C5 121.9(4) . . ?
C9 C10 H10 119.1 . . ?
C5 C10 H10 119.1 . . ?
O5 C11 H11A 109.5 . . ?
O5 C11 H11B 109.5 . . ?
H11A C11 H11B 109.5 . . ?
O5 C11 H11C 109.5 . . ?
H11A C11 H11C 109.5 . . ?
H11B C11 H11C 109.5 . . ?
C17 C12 C13 118.6(3) . . ?
C17 C12 P1 124.2(2) . . ?
C13 C12 P1 116.9(2) . . ?
O6 C13 C14 125.1(3) . . ?
O6 C13 C12 113.7(3) . . ?
C14 C13 C12 121.3(3) . . ?
C13 C14 C15 118.5(3) . . ?
C13 C14 H14 120.7 . . ?
C15 C14 H14 120.7 . . ?
C16 C15 C14 122.0(3) . . ?
C16 C15 H15 119.0 . . ?
C14 C15 H15 119.0 . . ?
C15 C16 C17 118.9(3) . . ?
C15 C16 H16 120.6 . . ?
C17 C16 H16 120.6 . . ?
C12 C17 C16 120.7(3) . . ?
C12 C17 H17 119.6 . . ?
C16 C17 H17 119.6 . . ?
O6 C18 H18A 109.5 . . ?
O6 C18 H18B 109.5 . . ?
H18A C18 H18B 109.5 . . ?
O6 C18 H18C 109.5 . . ?
H18A C18 H18C 109.5 . . ?
H18B C18 H18C 109.5 . . ?
C24 C19 C20 118.3(3) . . ?
C24 C19 P2 120.8(3) . . ?
C20 C19 P2 120.8(2) . . ?
O7 C20 C21 123.1(3) . . ?
O7 C20 C19 116.1(3) . . ?
C21 C20 C19 120.7(3) . . ?
C20 C21 C22 119.0(3) . . ?
C20 C21 H21 120.5 . . ?
C22 C21 H21 120.5 . . ?
C23 C22 C21 120.9(3) . . ?
C23 C22 H22 119.5 . . ?
C21 C22 H22 119.5 . . ?
C22 C23 C24 120.1(3) . . ?
C22 C23 H23 119.9 . . ?
C24 C23 H23 119.9 . . ?
C23 C24 C19 120.8(3) . . ?
C23 C24 H24 119.6 . . ?
C19 C24 H24 119.6 . . ?
O7 C25 H25A 109.5 . . ?
O7 C25 H25B 109.5 . . ?
H25A C25 H25B 109.5 . . ?
O7 C25 H25C 109.5 . . ?
H25A C25 H25C 109.5 . . ?
H25B C25 H25C 109.5 . . ?
C31 C26 C27 119.3(3) . . ?
C31 C26 P2 121.8(2) . . ?
C27 C26 P2 118.6(2) . . ?
O8 C27 C28 124.7(3) . . ?
O8 C27 C26 114.5(3) . . ?
C28 C27 C26 120.8(3) . . ?
C29 C28 C27 118.8(3) . . ?
C29 C28 H28 120.6 . . ?
C27 C28 H28 120.6 . . ?
C30 C29 C28 121.2(3) . . ?
C30 C29 H29 119.4 . . ?
C28 C29 H29 119.4 . . ?
C29 C30 C31 119.9(3) . . ?
C29 C30 H30 120.0 . . ?
C31 C30 H30 120.0 . . ?
C30 C31 C26 119.9(3) . . ?
C30 C31 H31 120.0 . . ?
C26 C31 H31 120.0 . . ?
O8 C32 H32A 109.5 . . ?
O8 C32 H32B 109.5 . . ?
H32A C32 H32B 109.5 . . ?
O8 C32 H32C 109.5 . . ?
H32A C32 H32C 109.5 . . ?
H32B C32 H32C 109.5 . . ?
F1 B1 F2 102.3(8) . . ?
F1 B1 F4 114.4(9) . . ?
F2 B1 F4 102.4(8) . . ?
F1 B1 F3 121.4(10) . . ?
F2 B1 F3 107.4(9) . . ?
F4 B1 F3 107.0(9) . . ?
F7 B2 F6 110.5(14) . . ?
F7 B2 F5 97.5(16) . . ?
F6 B2 F5 117.7(15) . . ?
F7 B2 F8 102.3(14) . . ?
F6 B2 F8 113.2(14) . . ?
F5 B2 F8 113.3(12) . . ?

loop_
_geom_bond_atom_site_label_1
_geom_bond_atom_site_label_2
_geom_bond_distance
_geom_bond_site_symmetry_2
_geom_bond_publ_flag
Cr1 N2 1.774(3) . yes
Cr1 C4 1.840(3) . yes
Cr1 C3 1.928(4) . yes
Cr1 C2 1.944(4) . yes
Cr1 P2 2.3816(9) . yes
Cr1 P1 2.4295(11) . yes
P1 N1 1.700(2) . yes
P1 C5 1.808(4) . yes
P1 C12 1.815(3) . yes
P2 N1 1.693(2) . yes
P2 C19 1.816(3) . yes
P2 C26 1.824(3) . yes
N1 C1 1.471(4) . yes
N2 O1 1.164(3) . ?
O2 C4 1.150(3) . ?
O3 C2 1.137(4) . ?
O4 C3 1.132(4) . ?
O5 C6 1.349(5) . ?
O5 C11 1.438(4) . ?
O6 C13 1.366(4) . ?
O6 C18 1.433(4) . ?
O7 C20 1.364(3) . ?
O7 C25 1.431(4) . ?
O8 C27 1.365(3) . ?
O8 C32 1.447(4) . ?
C1 H1A 0.9600 . ?
C1 H1B 0.9600 . ?
C1 H1C 0.9600 . ?
C5 C10 1.406(5) . ?
C5 C6 1.410(5) . ?
C6 C7 1.399(6) . ?
C7 C8 1.386(7) . ?
C7 H7 0.9300 . ?
C8 C9 1.385(7) . ?
C8 H8 0.9300 . ?
C9 C10 1.388(5) . ?
C9 H9 0.9300 . ?
C10 H10 0.9300 . ?
C11 H11A 0.9600 . ?
C11 H11B 0.9600 . ?
C11 H11C 0.9600 . ?
C12 C17 1.391(4) . ?
C12 C13 1.410(4) . ?
C13 C14 1.376(4) . ?
C14 C15 1.387(5) . ?
C14 H14 0.9300 . ?
C15 C16 1.384(5) . ?
C15 H15 0.9300 . ?
C16 C17 1.392(4) . ?
C16 H16 0.9300 . ?
C17 H17 0.9300 . ?
C18 H18A 0.9600 . ?
C18 H18B 0.9600 . ?
C18 H18C 0.9600 . ?
C19 C24 1.399(4) . ?
C19 C20 1.408(4) . ?
C20 C21 1.394(4) . ?
C21 C22 1.396(4) . ?
C21 H21 0.9300 . ?
C22 C23 1.372(5) . ?
C22 H22 0.9300 . ?
C23 C24 1.385(4) . ?
C23 H23 0.9300 . ?
C24 H24 0.9300 . ?
C25 H25A 0.9600 . ?
C25 H25B 0.9600 . ?
C25 H25C 0.9600 . ?
C26 C31 1.395(4) . ?
C26 C27 1.395(4) . ?
C27 C28 1.392(4) . ?
C28 C29 1.388(4) . ?
C28 H28 0.9300 . ?
C29 C30 1.377(5) . ?
C29 H29 0.9300 . ?
C30 C31 1.392(4) . ?
C30 H30 0.9300 . ?
C31 H31 0.9300 . ?
C32 H32A 0.9600 . ?
C32 H32B 0.9600 . ?
C32 H32C 0.9600 . ?
B1 F1 1.384(10) . ?
B1 F2 1.393(10) . ?
B1 F4 1.403(11) . ?
B1 F3 1.409(11) . ?
B2 F7 1.287(14) . ?
B2 F6 1.307(12) . ?
B2 F5 1.321(12) . ?
B2 F8 1.327(13) . ?

loop_
_geom_torsion_atom_site_label_1
_geom_torsion_atom_site_label_2
_geom_torsion_atom_site_label_3
_geom_torsion_atom_site_label_4
_geom_torsion
_geom_torsion_site_symmetry_1
_geom_torsion_site_symmetry_2
_geom_torsion_site_symmetry_3
_geom_torsion_site_symmetry_4
_geom_torsion_publ_flag
N2 Cr1 P1 N1 29.8(4) . . . . ?
C4 Cr1 P1 N1 -178.80(13) . . . . ?
C3 Cr1 P1 N1 88.02(12) . . . . ?
C2 Cr1 P1 N1 -90.15(12) . . . . ?
P2 Cr1 P1 N1 -1.47(9) . . . . ?
N2 Cr1 P1 C5 146.7(4) . . . . ?
C4 Cr1 P1 C5 -61.91(17) . . . . ?
C3 Cr1 P1 C5 -155.09(15) . . . . ?
C2 Cr1 P1 C5 26.74(15) . . . . ?
P2 Cr1 P1 C5 115.42(14) . . . . ?
N2 Cr1 P1 C12 -80.2(4) . . . . ?
C4 Cr1 P1 C12 71.14(14) . . . . ?
C3 Cr1 P1 C12 -22.04(13) . . . . ?
C2 Cr1 P1 C12 159.79(13) . . . . ?
P2 Cr1 P1 C12 -111.53(11) . . . . ?
N2 Cr1 P1 P2 31.3(4) . . . . ?
C4 Cr1 P1 P2 -177.33(10) . . . . ?
C3 Cr1 P1 P2 89.49(8) . . . . ?
C2 Cr1 P1 P2 -88.68(8) . . . . ?
N2 Cr1 P2 N1 -171.71(13) . . . . ?
C4 Cr1 P2 N1 11.0(4) . . . . ?
C3 Cr1 P2 N1 -83.51(13) . . . . ?
C2 Cr1 P2 N1 97.81(13) . . . . ?
P1 Cr1 P2 N1 1.48(9) . . . . ?
N2 Cr1 P2 C19 72.88(16) . . . . ?
C4 Cr1 P2 C19 -104.4(4) . . . . ?
C3 Cr1 P2 C19 161.08(16) . . . . ?
C2 Cr1 P2 C19 -17.60(16) . . . . ?
P1 Cr1 P2 C19 -113.93(13) . . . . ?
N2 Cr1 P2 C26 -60.63(14) . . . . ?
C4 Cr1 P2 C26 122.1(4) . . . . ?
C3 Cr1 P2 C26 27.57(14) . . . . ?
C2 Cr1 P2 C26 -151.10(14) . . . . ?
P1 Cr1 P2 C26 112.56(11) . . . . ?
N2 Cr1 P2 P1 -173.19(9) . . . . ?
C4 Cr1 P2 P1 9.5(4) . . . . ?
C3 Cr1 P2 P1 -84.99(10) . . . . ?
C2 Cr1 P2 P1 96.33(10) . . . . ?
C5 P1 P2 N1 68.0(2) . . . . ?
C12 P1 P2 N1 -76.51(19) . . . . ?
Cr1 P1 P2 N1 -177.61(15) . . . . ?
N1 P1 P2 C19 -71.75(18) . . . . ?
C5 P1 P2 C19 -3.8(2) . . . . ?
C12 P1 P2 C19 -148.26(16) . . . . ?
Cr1 P1 P2 C19 110.64(12) . . . . ?
N1 P1 P2 C26 75.63(19) . . . . ?
C5 P1 P2 C26 143.6(2) . . . . ?
C12 P1 P2 C26 -0.88(18) . . . . ?
Cr1 P1 P2 C26 -101.98(13) . . . . ?
N1 P1 P2 Cr1 177.61(15) . . . . ?
C5 P1 P2 Cr1 -114.41(16) . . . . ?
C12 P1 P2 Cr1 101.11(13) . . . . ?
C19 P2 N1 C1 -37.5(3) . . . . ?
C26 P2 N1 C1 75.7(3) . . . . ?
Cr1 P2 N1 C1 -165.6(2) . . . . ?
P1 P2 N1 C1 -163.6(3) . . . . ?
C19 P2 N1 P1 126.09(14) . . . . ?
C26 P2 N1 P1 -120.77(14) . . . . ?
Cr1 P2 N1 P1 -2.01(12) . . . . ?
C5 P1 N1 C1 31.6(3) . . . . ?
C12 P1 N1 C1 -78.1(3) . . . . ?
Cr1 P1 N1 C1 164.2(2) . . . . ?
P2 P1 N1 C1 162.2(3) . . . . ?
C5 P1 N1 P2 -130.58(16) . . . . ?
C12 P1 N1 P2 119.70(15) . . . . ?
Cr1 P1 N1 P2 1.97(12) . . . . ?
N1 P1 C5 C10 -55.1(3) . . . . ?
C12 P1 C5 C10 57.4(3) . . . . ?
Cr1 P1 C5 C10 -165.2(2) . . . . ?
P2 P1 C5 C10 -92.0(3) . . . . ?
N1 P1 C5 C6 127.5(3) . . . . ?
C12 P1 C5 C6 -120.0(3) . . . . ?
Cr1 P1 C5 C6 17.4(3) . . . . yes
P2 P1 C5 C6 90.6(3) . . . . ?
C11 O5 C6 C7 -7.3(5) . . . . ?
C11 O5 C6 C5 173.7(3) . . . . ?
C10 C5 C6 O5 -176.8(3) . . . . ?
P1 C5 C6 O5 0.5(4) . . . . ?
C10 C5 C6 C7 4.1(5) . . . . ?
P1 C5 C6 C7 -178.5(3) . . . . ?
O5 C6 C7 C8 179.9(3) . . . . ?
C5 C6 C7 C8 -1.1(5) . . . . ?
C6 C7 C8 C9 -1.0(6) . . . . ?
C7 C8 C9 C10 0.2(6) . . . . ?
C8 C9 C10 C5 2.9(6) . . . . ?
C6 C5 C10 C9 -5.1(5) . . . . ?
P1 C5 C10 C9 177.4(3) . . . . ?
N1 P1 C12 C17 1.8(3) . . . . ?
C5 P1 C12 C17 -112.1(3) . . . . ?
Cr1 P1 C12 C17 103.7(3) . . . . ?
P2 P1 C12 C17 40.4(3) . . . . ?
N1 P1 C12 C13 -172.4(2) . . . . ?
C5 P1 C12 C13 73.6(3) . . . . ?
Cr1 P1 C12 C13 -70.5(3) . . . . yes
P2 P1 C12 C13 -133.9(2) . . . . ?
C18 O6 C13 C14 -2.0(5) . . . . ?
C18 O6 C13 C12 176.7(3) . . . . ?
C17 C12 C13 O6 -178.6(3) . . . . ?
P1 C12 C13 O6 -4.0(4) . . . . ?
C17 C12 C13 C14 0.2(5) . . . . ?
P1 C12 C13 C14 174.8(3) . . . . ?
O6 C13 C14 C15 179.1(3) . . . . ?
C12 C13 C14 C15 0.4(5) . . . . ?
C13 C14 C15 C16 -0.3(5) . . . . ?
C14 C15 C16 C17 -0.4(5) . . . . ?
C13 C12 C17 C16 -0.9(5) . . . . ?
P1 C12 C17 C16 -175.1(3) . . . . ?
C15 C16 C17 C12 1.0(5) . . . . ?
N1 P2 C19 C24 130.7(2) . . . . ?
C26 P2 C19 C24 17.1(3) . . . . ?
Cr1 P2 C19 C24 -120.1(2) . . . . ?
P1 P2 C19 C24 168.65(19) . . . . ?
N1 P2 C19 C20 -52.8(3) . . . . ?
C26 P2 C19 C20 -166.4(2) . . . . ?
Cr1 P2 C19 C20 56.3(3) . . . . yes
P1 P2 C19 C20 -14.9(3) . . . . ?
C25 O7 C20 C21 -9.4(4) . . . . ?
C25 O7 C20 C19 169.9(3) . . . . ?
C24 C19 C20 O7 -175.5(3) . . . . ?
P2 C19 C20 O7 7.9(4) . . . . ?
C24 C19 C20 C21 3.8(4) . . . . ?
P2 C19 C20 C21 -172.8(2) . . . . ?
O7 C20 C21 C22 178.1(3) . . . . ?
C19 C20 C21 C22 -1.2(4) . . . . ?
C20 C21 C22 C23 -2.2(4) . . . . ?
C21 C22 C23 C24 2.8(5) . . . . ?
C22 C23 C24 C19 0.0(5) . . . . ?
C20 C19 C24 C23 -3.2(4) . . . . ?
P2 C19 C24 C23 173.4(2) . . . . ?
N1 P2 C26 C31 -2.9(3) . . . . ?
C19 P2 C26 C31 111.6(2) . . . . ?
Cr1 P2 C26 C31 -107.1(2) . . . . ?
P1 P2 C26 C31 -41.4(3) . . . . ?
N1 P2 C26 C27 170.7(2) . . . . ?
C19 P2 C26 C27 -74.8(2) . . . . ?
Cr1 P2 C26 C27 66.5(2) . . . . yes
P1 P2 C26 C27 132.18(19) . . . . ?
C32 O8 C27 C28 -6.9(4) . . . . ?
C32 O8 C27 C26 172.4(3) . . . . ?
C31 C26 C27 O8 177.8(2) . . . . ?
P2 C26 C27 O8 4.1(3) . . . . ?
C31 C26 C27 C28 -2.9(4) . . . . ?
P2 C26 C27 C28 -176.6(2) . . . . ?
O8 C27 C28 C29 -178.9(3) . . . . ?
C26 C27 C28 C29 1.8(4) . . . . ?
C27 C28 C29 C30 0.6(5) . . . . ?
C28 C29 C30 C31 -1.9(5) . . . . ?
C29 C30 C31 C26 0.8(4) . . . . ?
C27 C26 C31 C30 1.5(4) . . . . ?
P2 C26 C31 C30 175.0(2) . . . . ?

loop_
_platon_squeeze_void_nr
_platon_squeeze_void_average_x
_platon_squeeze_void_average_y
_platon_squeeze_void_average_z
_platon_squeeze_void_volume
_platon_squeeze_void_count_electrons
1 -0.018 0.000 0.000 317.0 83.3
2 0.004 0.500 0.500 317.0 83.2
